data_2004208
loop_
_publ_author_name
'Cot\'e, M. L.'
'Lalancette, R. A.'
'Long, D. J.'
'Thompson, H. W.'

_publ_section_title
;
 (+-)-3-Oxo-<i>trans</i>-2-phenylcyclohexaneacetic Acid: Structure and
 Hydrogen-Bonding Pattern of a Partially Hydrated \d-Keto Acid
;
_journal_issue 12
_journal_name_full 'Acta Crystallographica Section C'
_journal_page_first 2615
_journal_page_last 2617
_journal_paper_doi 10.1107/S0108270195008213
_journal_volume 51
_journal_year 1995
_chemical_formula_moiety 'C14 H16 O4'
_chemical_formula_sum 'C14 H16.5 O3.25'
_chemical_formula_weight 236.8
_space_group_IT_number 14
_symmetry_cell_setting monoclinic
_symmetry_space_group_name_Hall '-P 2ybc'
_symmetry_space_group_name_H-M 'P 1 21/c 1'
_atom_type_scat_source IntTabIV
_cell_angle_alpha 90.0
_cell_angle_beta 90.634(8)
_cell_angle_gamma 90.0
_cell_formula_units_Z 4
_cell_length_a 5.7473(6)
_cell_length_b 6.8421(8)
_cell_length_c 32.155(4)
_cell_measurement_reflns_used 20
_cell_measurement_temperature 297
_cell_measurement_theta_max 12.3
_cell_measurement_theta_min 5.3
_cell_volume 1264.4(3)
_computing_cell_refinement XSCANS
_computing_data_collection 'XSCANS (Fait, 1991)'
_computing_data_reduction XSCANS
_computing_molecular_graphics SHELXTL/PC
_computing_publication_material SHELXTL/PC
_computing_structure_refinement SHELXTL/PC
_computing_structure_solution 'SHELXTL/PC (Sheldrick, 1990)'
_diffrn_measurement_device 'Siemens P4'
_diffrn_measurement_method 2\q/\w
_diffrn_radiation_type MoK\a
_diffrn_radiation_wavelength 0.71073
_diffrn_reflns_av_R_equivalents 0.035
_diffrn_reflns_limit_h_max 8
_diffrn_reflns_limit_h_min -8
_diffrn_reflns_limit_k_max 9
_diffrn_reflns_limit_k_min 0
_diffrn_reflns_limit_l_max 44
_diffrn_reflns_limit_l_min 0
_diffrn_reflns_number 5385
_diffrn_reflns_theta_max 30
_diffrn_standards_decay_% 1.27
_diffrn_standards_interval_count 97
_diffrn_standards_number 3
_exptl_absorpt_coefficient_mu 0.090
_exptl_absorpt_correction_T_max N/A
_exptl_absorpt_correction_T_min N/A
_exptl_absorpt_correction_type '16 \y scans'
_exptl_crystal_colour Colorless
_exptl_crystal_density_diffrn 1.245
_exptl_crystal_density_meas 1.24(1)
_exptl_crystal_density_method 'flotation in cyclohexane/CCl~4~'
_exptl_crystal_description Prism
_exptl_crystal_size_max 0.60
_exptl_crystal_size_mid 0.50
_exptl_crystal_size_min 0.35
_refine_diff_density_max 0.24
_refine_diff_density_min -0.23
_refine_ls_extinction_coef '\c = 0.0023(7)'
_refine_ls_extinction_method
;
F^*^ = F/[1.0 + 0.002\cF^2^/sin(2\q)]^1/4^
;
_refine_ls_goodness_of_fit_obs 1.32
_refine_ls_hydrogen_treatment
;
All non-carboxyl H atoms were placed in calculated positions and
allowed to refine as riding models.  The carboxyl H atom was refined
isotropically.
;
_refine_ls_number_parameters 172
_refine_ls_number_reflns 1274
_refine_ls_R_factor_obs 0.056
_refine_ls_shift/esd_max 0.045
_refine_ls_structure_factor_coef F
_refine_ls_weighting_scheme 'based on measured e.s.d.'s'
_refine_ls_wR_factor_obs 0.060
_reflns_number_observed 1275
_reflns_number_total 3678
_reflns_observed_criterion F>4\s(F)
_cod_data_source_file bk1110.cif
_cod_data_source_block cote
_cod_depositor_comments
;
 Marking attached hydrogen atoms.

 Antanas Vaitkus,
 2017-11-30

The following automatic conversions were performed:
'_symmetry_cell_setting' value 'Monoclinic' changed to 'monoclinic'
according to '/home/saulius/struct/CIF-dictionaries/cif_core.dic'
dictionary named 'cif_core.dic' version 2.4.1 from 2010-06-29.

Automatic conversion script
Id: cif_fix_enum 1527 2010-12-29 10:47:43Z saulius 

The following automatic conversions were performed:

'_symmetry_cell_setting' value 'Monoclinic' changed to 'monoclinic'
according to /home/saulius/struct/CIF-dictionaries/cif_core.dic
dictionary named 'cif_core.dic' version 2.4.1 from 2010-06-29.

Automatic conversion script
Id: cif_fix_values 1715 2011-07-08 13:25:40Z adriana 
;
_cod_original_sg_symbol_H-M 'P 21/c'
_cod_database_code 2004208

loop_
_symmetry_equiv_pos_as_xyz
x,y,z
-x,-y,-z
x,1/2-y,1/2+z
-x,-1/2+y,-1/2-z

loop_
_atom_site_aniso_label
_atom_site_aniso_U_11
_atom_site_aniso_U_22
_atom_site_aniso_U_33
_atom_site_aniso_U_12
_atom_site_aniso_U_13
_atom_site_aniso_U_23
O(1) .066(2) .060(2) .079(2) .007(2) .0250(10) .005(2)
O(2) .057(2) .093(2) .085(2) -.020(2) .0190(10) -.047(2)
O(3) .053(2) .097(2) .084(2) -.015(2) .0240(10) -.041(2)
O(4) .077(8) .063(8) .107(9) .012(6) -.007(6) -.010(6)
C(1) .045(2) .044(2) .037(2) -.005(2) .0030(10) -.004(2)
C(2) .039(2) .041(2) .041(2) -.005(2) -.001(2) -.006(2)
C(3) .063(2) .037(2) .045(2) -.005(2) .002(2) -.007(2)
C(4) .076(3) .045(2) .067(3) .006(2) .004(2) .001(2)
C(5) .078(3) .051(2) .057(2) .002(2) -.002(2) .011(2)
C(6) .064(2) .052(2) .044(2) -.005(2) .007(2) .001(2)
C(7) .045(2) .056(2) .047(2) .001(2) .005(2) -.006(2)
C(8) .047(2) .046(2) .051(2) -.002(2) .011(2) -.007(2)
C(9) .044(2) .041(2) .033(2) -.001(2) .007(2) -.004(2)
C(10) .050(2) .061(2) .041(2) -.004(2) .004(2) .000(2)
C(11) .057(2) .083(3) .055(2) .001(3) -.004(2) .008(2)
C(12) .075(3) .065(3) .056(2) .011(3) .012(2) .019(2)
C(13) .062(3) .051(2) .064(2) -.009(2) .015(2) .006(2)
C(14) .050(2) .049(2) .050(2) -.005(2) .001(2) -.001(2)

loop_
_atom_site_label
_atom_site_fract_x
_atom_site_fract_y
_atom_site_fract_z
_atom_site_U_iso_or_equiv
_atom_site_occupancy
_atom_site_attached_hydrogens
O(1) .7222(4) .4127(4) .3435(1) .068(1) 1 0
O(2) .2068(4) .9421(4) .4674(1) .078(1) 1 0
O(3) -.1560(4) .8459(4) .4639(1) .078(1) 1 0
O(4) 1.0453(16) .1186(14) .3473(3) .083(5) 0.267(8) 2
C(1) .3146(5) .6222(5) .4103(1) .042(1) 1 0
C(2) .3502(5) .5315(5) .3666(1) .040(1) 1 0
C(3) .5646(6) .3976(5) .3678(1) .048(1) 1 0
C(4) .5673(7) .2470(6) .4016(1) .062(1) 1 0
C(5) .5312(7) .3420(5) .4439(1) .062(1) 1 0
C(6) .3097(6) .4647(5) .4437(1) .054(1) 1 0
C(7) .0890(5) .7419(5) .4105(1) .049(1) 1 0
C(8) .0520(6) .8510(5) .4496(1) .048(1) 1 0
C(9) .3542(5) .6787(5) .3321(1) .039(1) 1 0
C(10) .1780(6) .6843(6) .3025(1) .051(1) 1 0
C(11) .1774(7) .8188(6) .2710(1) .065(1) 1 0
C(12) .3528(7) .9562(6) .2682(1) .066(2) 1 0
C(13) .5282(7) .9557(6) .2977(1) .059(1) 1 0
C(14) .5293(6) .8196(5) .3292(1) .050(1) 1 0
H(3) -.168(7) .930(6) .4898(14) .108(15) 1 0
H(1) .443 .708 .416 .057 1 0
H(2) .217 .452 .360 .057 1 0
H(4A) .715 .182 .402 .078 1 0
H(4B) .446 .154 .396 .078 1 0
H(5A) .661 .424 .451 .078 1 0
H(5B) .519 .241 .465 .078 1 0
H(6A) .293 .526 .470 .078 1 0
H(6B) .179 .380 .439 .078 1 0
H(7A) -.040 .655 .406 .078 1 0
H(7B) .095 .834 .388 .078 1 0
H(10) .054 .591 .304 .067 1 0
H(11) .054 .819 .252 .067 1 0
H(12) .353 1.050 .246 .067 1 0
H(13) .650 1.051 .297 .067 1 0
H(14) .653 .820 .349 .067 1 0

loop_
_geom_angle_atom_site_label_1
_geom_angle_atom_site_label_2
_geom_angle_atom_site_label_3
_geom_angle_site_symmetry_3
_geom_angle
_geom_angle_publ_flag
C(2) C(1) C(6) . 111.1(3) yes
C(2) C(1) C(7) . 109.7(2) yes
C(6) C(1) C(7) . 110.6(3) yes
C(1) C(2) C(3) . 109.2(2) yes
C(1) C(2) C(9) . 113.8(3) yes
C(3) C(2) C(9) . 113.7(3) yes
O(1) C(3) C(2) . 122.7(3) yes
O(1) C(3) C(4) . 121.8(3) yes
C(2) C(3) C(4) . 115.6(3) yes
C(3) C(4) C(5) . 110.7(3) yes
C(4) C(5) C(6) . 110.7(3) yes
C(1) C(6) C(5) . 111.8(3) yes
C(1) C(7) C(8) . 113.8(3) yes
O(2) C(8) O(3) . 121.2(3) yes
O(2) C(8) C(7) . 123.0(3) yes
O(3) C(8) C(7) . 115.7(3) yes
C(2) C(9) C(10) . 120.7(3) yes
C(2) C(9) C(14) . 122.0(3) yes
C(10) C(9) C(14) . 117.3(3) yes
C(9) C(10) C(11) . 121.6(3) yes
C(10) C(11) C(12) . 120.6(3) yes
C(11) C(12) C(13) . 118.9(4) yes
C(12) C(13) C(14) . 120.4(4) yes
C(9) C(14) C(13) . 121.2(3) yes
C(3) O(1) O(4) . 115.1(2) yes
C(8) O(3) H(3) . 111(2) yes
O(3) H(3) O(2) 2_576 176(2) no

loop_
_geom_bond_atom_site_label_1
_geom_bond_atom_site_label_2
_geom_bond_site_symmetry_2
_geom_bond_distance
_geom_bond_publ_flag
O(1) C(3) . 1.208(4) yes
O(2) C(8) . 1.224(4) yes
O(3) C(8) . 1.287(4) yes
C(1) C(2) . 1.551(4) yes
C(1) C(6) . 1.523(5) yes
C(1) C(7) . 1.534(5) yes
C(2) C(3) . 1.536(5) yes
C(2) C(9) . 1.498(4) yes
C(3) C(4) . 1.498(5) yes
C(4) C(5) . 1.523(5) yes
C(5) C(6) . 1.525(5) yes
C(7) C(8) . 1.479(5) yes
C(9) C(10) . 1.382(4) yes
C(9) C(14) . 1.397(5) yes
C(10) C(11) . 1.370(5) yes
C(11) C(12) . 1.382(6) yes
C(12) C(13) . 1.376(6) yes
C(13) C(14) . 1.376(5) yes
O(1) O(4) . 2.738(7) yes
O(3) O(2) 2_576 2.662(2) no
O(3) H(3) . 1.01(4) no
